data_7123099
loop_
_publ_author_name
'Lee, Chi Lun'
'Wu, Liangliang'
'Huang, Jie-Sheng'
'Che, Chi-Ming'

_publ_section_title
;
 Stable iridium(iv) complexes supported by tetradentate salen ligands.
 Synthesis, structures and reactivity
;
_journal_name_full 'Chemical Communications'
_journal_paper_doi 10.1039/C8CC10220A
_journal_year 2019
_chemical_absolute_configuration ad
_chemical_formula_moiety 'C36 H52 Cl2 Ir N2 O2, 2(C H2 Cl2)'
_chemical_formula_sum 'C38 H56 Cl6 Ir N2 O2'
_chemical_formula_weight 977.74
_space_group_crystal_system triclinic
_space_group_IT_number 1
_space_group_name_Hall 'P 1'
_space_group_name_H-M_alt 'P 1'
_symmetry_space_group_name_Hall 'P 1'
_symmetry_space_group_name_H-M 'P 1'
_atom_sites_solution_hydrogens geom
_atom_sites_solution_primary direct
_audit_creation_date 2016-05-17
_audit_creation_method
;
Olex2 1.2-alpha
(compiled 2016.02.24 svn.r3266 for OlexSys, GUI svn.r5155)
;
_audit_update_record
;
2018-12-08 deposited with the CCDC.    2019-02-21 downloaded from the CCDC.
;
_cell_angle_alpha 81.8890(10)
_cell_angle_beta 73.0200(10)
_cell_angle_gamma 65.1680(10)
_cell_formula_units_Z 2
_cell_length_a 12.6783(7)
_cell_length_b 12.9154(7)
_cell_length_c 14.6274(8)
_cell_measurement_reflns_used 9839
_cell_measurement_temperature 100
_cell_measurement_theta_max 67.50
_cell_measurement_theta_min 3.98
_cell_volume 2078.5(2)
_computing_molecular_graphics 'Olex2 (Dolomanov et al., 2009)'
_computing_publication_material 'Olex2 (Dolomanov et al., 2009)'
_computing_structure_refinement 'XL (Sheldrick, 2008)'
_computing_structure_solution 'XT (Sheldrick, 2015)'
_diffrn_ambient_temperature 100
_diffrn_measured_fraction_theta_full 0.980
_diffrn_measured_fraction_theta_max 0.980
_diffrn_measurement_device_type 'Bruker APEX-II CCD'
_diffrn_measurement_method '\f and \w scans'
_diffrn_radiation_type CuK\a
_diffrn_radiation_wavelength 1.54178
_diffrn_reflns_av_R_equivalents 0.0513
_diffrn_reflns_av_unetI/netI 0.0516
_diffrn_reflns_Laue_measured_fraction_full 0.980
_diffrn_reflns_Laue_measured_fraction_max 0.980
_diffrn_reflns_limit_h_max 15
_diffrn_reflns_limit_h_min -15
_diffrn_reflns_limit_k_max 15
_diffrn_reflns_limit_k_min -15
_diffrn_reflns_limit_l_max 16
_diffrn_reflns_limit_l_min -14
_diffrn_reflns_number 37568
_diffrn_reflns_point_group_measured_fraction_full 0.872
_diffrn_reflns_point_group_measured_fraction_max 0.872
_diffrn_reflns_theta_full 67.640
_diffrn_reflns_theta_max 67.640
_diffrn_reflns_theta_min 3.160
_diffrn_standards_number 0
_exptl_absorpt_coefficient_mu 10.031
_exptl_absorpt_correction_T_max 0.5207
_exptl_absorpt_correction_T_min 0.3098
_exptl_absorpt_correction_type multi-scan
_exptl_absorpt_process_details
;
SADABS-2012/1 (Bruker,2012) was used for absorption correction.
wR2(int) was 0.1010 before and 0.0683 after correction.
The Ratio of minimum to maximum transmission is 0.5950.
The \l/2 correction factor is 0.0015.
;
_exptl_crystal_colour 'dark red'
_exptl_crystal_colour_modifier dark
_exptl_crystal_colour_primary red
_exptl_crystal_density_diffrn 1.562
_exptl_crystal_description plate
_exptl_crystal_F_000 986
_exptl_crystal_size_max 0.3
_exptl_crystal_size_mid 0.06
_exptl_crystal_size_min 0.02
_refine_diff_density_max 1.372
_refine_diff_density_min -0.731
_refine_diff_density_rms 0.117
_refine_ls_abs_structure_details
;
 Flack x determined using 5582 quotients [(I+)-(I-)]/[(I+)+(I-)]
 (Parsons, Flack and Wagner, Acta Cryst. B69 (2013) 249-259).
;
_refine_ls_abs_structure_Flack -0.035(5)
_refine_ls_extinction_method none
_refine_ls_goodness_of_fit_ref 1.025
_refine_ls_hydrogen_treatment constr
_refine_ls_matrix_type full
_refine_ls_number_parameters 907
_refine_ls_number_reflns 13132
_refine_ls_number_restraints 3
_refine_ls_restrained_S_all 1.025
_refine_ls_R_factor_all 0.0333
_refine_ls_R_factor_gt 0.0331
_refine_ls_shift/su_max 0.001
_refine_ls_shift/su_mean 0.000
_refine_ls_structure_factor_coef Fsqd
_refine_ls_weighting_details 'w=1/[\s^2^(Fo^2^)+(0.0608P)^2^+1.4244P] where P=(Fo^2^+2Fc^2^)/3'
_refine_ls_weighting_scheme calc
_refine_ls_wR_factor_gt 0.0900
_refine_ls_wR_factor_ref 0.0904
_reflns_Friedel_coverage 0.779
_reflns_Friedel_fraction_full 0.764
_reflns_Friedel_fraction_max 0.764
_reflns_number_gt 12986
_reflns_number_total 13132
_reflns_threshold_expression 'I > 2\s(I)'
_cod_data_source_file c8cc10220a2.cif
_cod_data_source_block cxy418_0m
_cod_database_code 7123099
_shelx_space_group_comment
;
The symmetry employed for this shelxl refinement is uniquely defined
by the following loop, which should always be used as a source of
symmetry information in preference to the above space-group names.
They are only intended as comments.
;
_olex2_refinement_description
;
1. Fixed Uiso
 At 1.2 times of:
  All C(H) groups, All C(H,H) groups
 At 1.5 times of:
  All C(H,H,H) groups
2.a Ternary CH refined with riding coordinates:
 C8(H8), C13(H13), C44(H44), C49(H49)
2.b Secondary CH2 refined with riding coordinates:
 C9(H9A,H9B), C10(H10A,H10B), C11(H11A,H11B), C12(H12A,H12B), C45(H45A,H45B),
 C46(H46A,H46B), C47(H47A,H47B), C48(H48A,H48B), C75(H75A,H75B), C74(H74A,H74B),
  C73(H73A,H73B), C76(H76A,H76B)
2.c Aromatic/amide H refined with riding coordinates:
 C3(H3), C5(H5), C7(H7), C14(H14), C16(H16), C18(H18), C39(H39), C41(H41),
 C43(H43), C50(H50), C52(H52), C54(H54)
2.d Idealised Me refined as rotating group:
 C22(H22A,H22B,H22C), C23(H23A,H23B,H23C), C24(H24A,H24B,H24C), C26(H26A,H26B,
 H26C), C27(H27A,H27B,H27C), C28(H28A,H28B,H28C), C30(H30A,H30B,H30C), C31(H31A,
 H31B,H31C), C32(H32A,H32B,H32C), C34(H34A,H34B,H34C), C35(H35A,H35B,H35C),
 C36(H36A,H36B,H36C), C58(H58A,H58B,H58C), C59(H59A,H59B,H59C), C60(H60A,H60B,
 H60C), C62(H62A,H62B,H62C), C63(H63A,H63B,H63C), C64(H64A,H64B,H64C), C66(H66A,
 H66B,H66C), C67(H67A,H67B,H67C), C68(H68A,H68B,H68C), C70(H70A,H70B,H70C),
 C71(H71A,H71B,H71C), C72(H72A,H72B,H72C)
;
_shelx_shelxl_version_number 2014/7
_olex2_submission_special_instructions 'No special instructions were received'

loop_
_space_group_symop_operation_xyz
'x, y, z'

loop_
_atom_site_label
_atom_site_type_symbol
_atom_site_fract_x
_atom_site_fract_y
_atom_site_fract_z
_atom_site_U_iso_or_equiv
_atom_site_adp_type
_atom_site_occupancy
_atom_site_site_symmetry_order
_atom_site_calc_flag
_atom_site_refinement_flags_posn
Ir01 Ir 1.04212(2) 0.77860(2) 0.38305(2) 0.01127(9) Uani 1 1 d .
Cl1 Cl 0.8841(2) 0.9575(2) 0.3913(2) 0.0197(5) Uani 1 1 d .
Cl2 Cl 1.2049(2) 0.6001(2) 0.3692(2) 0.0177(5) Uani 1 1 d .
O1 O 0.9876(6) 0.7414(6) 0.2812(5) 0.0152(14) Uani 1 1 d .
O2 O 1.1451(6) 0.8397(6) 0.2797(6) 0.0159(15) Uani 1 1 d .
N1 N 0.9359(7) 0.7252(7) 0.4885(6) 0.0138(17) Uani 1 1 d .
N2 N 1.0911(7) 0.8154(7) 0.4861(7) 0.0151(18) Uani 1 1 d .
C1 C 0.8973(9) 0.7116(7) 0.2948(7) 0.016(2) Uani 1 1 d .
C2 C 0.8571(7) 0.7080(7) 0.2147(7) 0.0157(17) Uani 1 1 d .
C3 C 0.7591(8) 0.6797(7) 0.2308(7) 0.0169(18) Uani 1 1 d .
H3 H 0.7340 0.6761 0.1766 0.020 Uiso 1 1 calc R
C4 C 0.6935(8) 0.6557(7) 0.3215(7) 0.0181(18) Uani 1 1 d .
C5 C 0.7368(8) 0.6534(7) 0.3981(7) 0.0189(19) Uani 1 1 d .
H5 H 0.6991 0.6318 0.4594 0.023 Uiso 1 1 calc R
C6 C 0.8360(8) 0.6821(7) 0.3884(7) 0.0142(19) Uani 1 1 d .
C7 C 0.8601(9) 0.6893(8) 0.4768(8) 0.016(2) Uani 1 1 d .
H7 H 0.8152 0.6649 0.5329 0.019 Uiso 1 1 calc R
C8 C 0.9311(6) 0.7596(6) 0.5823(5) 0.0150(14) Uani 1 1 d .
H8 H 0.8711 0.8404 0.5924 0.018 Uiso 1 1 calc R
C9 C 0.8943(8) 0.6878(7) 0.6694(7) 0.0175(18) Uani 1 1 d .
H9A H 0.8140 0.6904 0.6732 0.021 Uiso 1 1 calc R
H9B H 0.9528 0.6073 0.6624 0.021 Uiso 1 1 calc R
C10 C 0.8911(7) 0.7350(7) 0.7593(6) 0.0220(16) Uani 1 1 d .
H10A H 0.8704 0.6871 0.8148 0.026 Uiso 1 1 calc R
H10B H 0.8272 0.8131 0.7687 0.026 Uiso 1 1 calc R
C11 C 1.0108(7) 0.7389(7) 0.7561(6) 0.0235(17) Uani 1 1 d .
H11A H 1.0733 0.6602 0.7540 0.028 Uiso 1 1 calc R
H11B H 1.0027 0.7745 0.8148 0.028 Uiso 1 1 calc R
C12 C 1.0498(8) 0.8075(8) 0.6678(7) 0.024(2) Uani 1 1 d .
H12A H 0.9920 0.8883 0.6729 0.028 Uiso 1 1 calc R
H12B H 1.1302 0.8046 0.6643 0.028 Uiso 1 1 calc R
C13 C 1.0543(6) 0.7575(6) 0.5784(5) 0.0168(15) Uani 1 1 d .
H13 H 1.1129 0.6759 0.5755 0.020 Uiso 1 1 calc R
C14 C 1.1577(9) 0.8738(8) 0.4744(8) 0.019(2) Uani 1 1 d .
H14 H 1.1726 0.8886 0.5301 0.023 Uiso 1 1 calc R
C15 C 1.2092(8) 0.9167(7) 0.3864(7) 0.013(2) Uani 1 1 d .
C16 C 1.2793(9) 0.9756(8) 0.3918(8) 0.020(2) Uani 1 1 d .
H16 H 1.2832 0.9875 0.4532 0.024 Uiso 1 1 calc R
C17 C 1.3413(7) 1.0160(7) 0.3135(7) 0.0172(18) Uani 1 1 d .
C18 C 1.3311(7) 0.9981(7) 0.2231(7) 0.0163(18) Uani 1 1 d .
H18 H 1.3737 1.0259 0.1677 0.020 Uiso 1 1 calc R
C19 C 1.2642(7) 0.9437(7) 0.2102(7) 0.0169(18) Uani 1 1 d .
C20 C 1.2035(10) 0.8973(9) 0.2930(9) 0.015(2) Uani 1 1 d .
C21 C 0.9175(9) 0.7404(8) 0.1149(7) 0.020(2) Uani 1 1 d .
C22 C 0.8991(10) 0.8664(7) 0.1124(7) 0.0227(19) Uani 1 1 d .
H22A H 0.9364 0.8771 0.1583 0.034 Uiso 1 1 calc GR
H22B H 0.8128 0.9148 0.1294 0.034 Uiso 1 1 calc GR
H22C H 0.9364 0.8874 0.0480 0.034 Uiso 1 1 calc GR
C23 C 1.0517(8) 0.6617(8) 0.0870(7) 0.024(2) Uani 1 1 d .
H23A H 1.0608 0.5825 0.0866 0.036 Uiso 1 1 calc GR
H23B H 1.0906 0.6684 0.1334 0.036 Uiso 1 1 calc GR
H23C H 1.0894 0.6838 0.0231 0.036 Uiso 1 1 calc GR
C24 C 0.8619(9) 0.7298(9) 0.0382(8) 0.027(2) Uani 1 1 d .
H24A H 0.9055 0.7478 -0.0249 0.041 Uiso 1 1 calc GR
H24B H 0.7772 0.7830 0.0515 0.041 Uiso 1 1 calc GR
H24C H 0.8676 0.6516 0.0390 0.041 Uiso 1 1 calc GR
C25 C 0.5848(8) 0.6273(7) 0.3329(7) 0.0190(19) Uani 1 1 d .
C26 C 0.4929(9) 0.6698(9) 0.4306(8) 0.026(2) Uani 1 1 d .
H26A H 0.5292 0.6282 0.4825 0.039 Uiso 1 1 calc GR
H26B H 0.4209 0.6563 0.4352 0.039 Uiso 1 1 calc GR
H26C H 0.4704 0.7516 0.4356 0.039 Uiso 1 1 calc GR
C27 C 0.6252(9) 0.4987(8) 0.3311(8) 0.027(2) Uani 1 1 d .
H27A H 0.6697 0.4621 0.3797 0.041 Uiso 1 1 calc GR
H27B H 0.6775 0.4708 0.2678 0.041 Uiso 1 1 calc GR
H27C H 0.5546 0.4802 0.3447 0.041 Uiso 1 1 calc GR
C28 C 0.5210(8) 0.6839(8) 0.2543(7) 0.023(2) Uani 1 1 d .
H28A H 0.4534 0.6621 0.2626 0.035 Uiso 1 1 calc GR
H28B H 0.5776 0.6589 0.1918 0.035 Uiso 1 1 calc GR
H28C H 0.4909 0.7670 0.2578 0.035 Uiso 1 1 calc GR
C29 C 1.4243(8) 1.0718(8) 0.3193(7) 0.020(2) Uani 1 1 d .
C30 C 1.3795(9) 1.1322(8) 0.4153(8) 0.028(2) Uani 1 1 d .
H30A H 1.2958 1.1868 0.4235 0.043 Uiso 1 1 calc GR
H30B H 1.4297 1.1727 0.4157 0.043 Uiso 1 1 calc GR
H30C H 1.3847 1.0754 0.4677 0.043 Uiso 1 1 calc GR
C31 C 1.4292(9) 1.1614(8) 0.2404(7) 0.025(2) Uani 1 1 d .
H31A H 1.4679 1.1243 0.1783 0.038 Uiso 1 1 calc GR
H31B H 1.4756 1.2011 0.2510 0.038 Uiso 1 1 calc GR
H31C H 1.3473 1.2166 0.2411 0.038 Uiso 1 1 calc GR
C32 C 1.5507(9) 0.9782(9) 0.3127(10) 0.038(3) Uani 1 1 d .
H32A H 1.5471 0.9228 0.3655 0.057 Uiso 1 1 calc GR
H32B H 1.6049 1.0125 0.3167 0.057 Uiso 1 1 calc GR
H32C H 1.5806 0.9394 0.2517 0.057 Uiso 1 1 calc GR
C33 C 1.2552(8) 0.9294(8) 0.1106(6) 0.0192(18) Uani 1 1 d .
C34 C 1.1248(9) 0.9902(8) 0.1056(7) 0.024(2) Uani 1 1 d .
H34A H 1.0963 1.0717 0.1167 0.035 Uiso 1 1 calc GR
H34B H 1.0749 0.9578 0.1547 0.035 Uiso 1 1 calc GR
H34C H 1.1191 0.9801 0.0423 0.035 Uiso 1 1 calc GR
C35 C 1.3312(10) 0.9794(9) 0.0305(7) 0.031(2) Uani 1 1 d .
H35A H 1.4152 0.9433 0.0335 0.046 Uiso 1 1 calc GR
H35B H 1.3007 1.0618 0.0386 0.046 Uiso 1 1 calc GR
H35C H 1.3260 0.9649 -0.0317 0.046 Uiso 1 1 calc GR
C36 C 1.3034(9) 0.8018(8) 0.0883(8) 0.027(2) Uani 1 1 d .
H36A H 1.2985 0.7944 0.0240 0.040 Uiso 1 1 calc GR
H36B H 1.2550 0.7663 0.1352 0.040 Uiso 1 1 calc GR
H36C H 1.3874 0.7636 0.0914 0.040 Uiso 1 1 calc GR
Ir02 Ir -0.05926(2) 0.28883(2) 0.62379(2) 0.01103(9) Uani 1 1 d .
Cl3 Cl -0.2387(2) 0.4527(2) 0.6363(2) 0.0185(5) Uani 1 1 d .
Cl4 Cl 0.1180(2) 0.1261(2) 0.6144(2) 0.0182(5) Uani 1 1 d .
O3 O -0.1457(6) 0.2081(6) 0.7247(5) 0.0145(14) Uani 1 1 d .
O4 O -0.0197(6) 0.3450(6) 0.7251(6) 0.0160(14) Uani 1 1 d .
N3 N -0.0885(7) 0.2342(7) 0.5186(7) 0.0149(17) Uani 1 1 d .
N4 N 0.0255(8) 0.3618(7) 0.5197(7) 0.0164(18) Uani 1 1 d .
C37 C -0.2147(9) 0.1634(8) 0.7089(9) 0.015(2) Uani 1 1 d .
C38 C -0.2807(7) 0.1221(7) 0.7939(6) 0.0143(17) Uani 1 1 d .
C39 C -0.3523(7) 0.0720(7) 0.7782(7) 0.0176(18) Uani 1 1 d .
H39 H -0.3968 0.0450 0.8328 0.021 Uiso 1 1 calc R
C40 C -0.3644(8) 0.0583(7) 0.6904(7) 0.0169(18) Uani 1 1 d .
C41 C -0.2994(8) 0.0971(7) 0.6108(7) 0.0157(18) Uani 1 1 d .
H41 H -0.3045 0.0878 0.5492 0.019 Uiso 1 1 calc R
C42 C -0.2252(8) 0.1507(7) 0.6191(8) 0.016(2) Uani 1 1 d .
C43 C -0.1596(8) 0.1823(8) 0.5288(7) 0.0146(19) Uani 1 1 d .
H43 H -0.1693 0.1634 0.4722 0.017 Uiso 1 1 calc R
C44 C -0.0119(6) 0.2517(6) 0.4238(5) 0.0144(14) Uani 1 1 d .
H44 H 0.0710 0.1910 0.4179 0.017 Uiso 1 1 calc R
C45 C -0.0504(7) 0.2451(7) 0.3378(6) 0.0137(16) Uani 1 1 d .
H45A H -0.1348 0.2998 0.3437 0.016 Uiso 1 1 calc R
H45B H -0.0459 0.1674 0.3339 0.016 Uiso 1 1 calc R
C46 C 0.0316(7) 0.2731(6) 0.2471(5) 0.0179(15) Uani 1 1 d .
H46A H 0.1140 0.2128 0.2376 0.022 Uiso 1 1 calc R
H46B H 0.0022 0.2735 0.1913 0.022 Uiso 1 1 calc R
C47 C 0.0356(7) 0.3873(7) 0.2521(5) 0.0200(16) Uani 1 1 d .
H47A H -0.0453 0.4485 0.2552 0.024 Uiso 1 1 calc R
H47B H 0.0921 0.4004 0.1934 0.024 Uiso 1 1 calc R
C48 C 0.0760(8) 0.3927(7) 0.3402(7) 0.0168(18) Uani 1 1 d .
H48A H 0.1599 0.3367 0.3342 0.020 Uiso 1 1 calc R
H48B H 0.0734 0.4697 0.3439 0.020 Uiso 1 1 calc R
C49 C -0.0051(6) 0.3669(6) 0.4299(5) 0.0147(14) Uani 1 1 d .
H49 H -0.0879 0.4277 0.4358 0.018 Uiso 1 1 calc R
C50 C 0.1076(9) 0.3954(8) 0.5291(8) 0.015(2) Uani 1 1 d .
H50 H 0.1485 0.4242 0.4733 0.018 Uiso 1 1 calc R
C51 C 0.1390(8) 0.3921(8) 0.6143(7) 0.014(2) Uani 1 1 d .
C52 C 0.2414(8) 0.4171(7) 0.6047(7) 0.0161(17) Uani 1 1 d .
H52 H 0.2816 0.4350 0.5429 0.019 Uiso 1 1 calc R
C53 C 0.2840(7) 0.4164(7) 0.6802(6) 0.0126(16) Uani 1 1 d .
C54 C 0.2201(8) 0.3933(7) 0.7714(7) 0.0173(18) Uani 1 1 d .
H54 H 0.2477 0.3945 0.8249 0.021 Uiso 1 1 calc R
C55 C 0.1196(7) 0.3690(6) 0.7880(6) 0.0129(16) Uani 1 1 d .
C56 C 0.0778(8) 0.3676(7) 0.7083(8) 0.013(2) Uani 1 1 d .
C57 C -0.2712(8) 0.1337(7) 0.8918(7) 0.0190(19) Uani 1 1 d .
C58 C -0.3108(9) 0.2616(8) 0.9124(7) 0.0219(19) Uani 1 1 d .
H58A H -0.3145 0.2691 0.9792 0.033 Uiso 1 1 calc GR
H58B H -0.3904 0.3063 0.9010 0.033 Uiso 1 1 calc GR
H58C H -0.2524 0.2899 0.8701 0.033 Uiso 1 1 calc GR
C59 C -0.1392(8) 0.0636(8) 0.8981(7) 0.0216(19) Uani 1 1 d .
H59A H -0.1179 -0.0176 0.8911 0.032 Uiso 1 1 calc GR
H59B H -0.1316 0.0754 0.9602 0.032 Uiso 1 1 calc GR
H59C H -0.0849 0.0889 0.8469 0.032 Uiso 1 1 calc GR
C60 C -0.3508(9) 0.0876(10) 0.9706(8) 0.032(2) Uani 1 1 d .
H60A H -0.3288 0.0073 0.9589 0.048 Uiso 1 1 calc GR
H60B H -0.4353 0.1320 0.9708 0.048 Uiso 1 1 calc GR
H60C H -0.3393 0.0938 1.0327 0.048 Uiso 1 1 calc GR
C61 C -0.4494(8) 0.0052(7) 0.6813(7) 0.0178(18) Uani 1 1 d .
C62 C -0.4128(9) -0.0444(9) 0.5818(8) 0.032(2) Uani 1 1 d .
H62A H -0.4259 0.0178 0.5339 0.048 Uiso 1 1 calc GR
H62B H -0.4615 -0.0864 0.5815 0.048 Uiso 1 1 calc GR
H62C H -0.3275 -0.0963 0.5666 0.048 Uiso 1 1 calc GR
C63 C -0.4474(10) -0.0923(9) 0.7539(9) 0.034(2) Uani 1 1 d .
H63A H -0.3647 -0.1496 0.7453 0.051 Uiso 1 1 calc GR
H63B H -0.4984 -0.1274 0.7443 0.051 Uiso 1 1 calc GR
H63C H -0.4779 -0.0626 0.8187 0.051 Uiso 1 1 calc GR
C64 C -0.5765(8) 0.0985(8) 0.6984(10) 0.035(3) Uani 1 1 d .
H64A H -0.6051 0.1223 0.7651 0.052 Uiso 1 1 calc GR
H64B H -0.6303 0.0689 0.6855 0.052 Uiso 1 1 calc GR
H64C H -0.5758 0.1640 0.6558 0.052 Uiso 1 1 calc GR
C65 C 0.3966(8) 0.4397(7) 0.6671(7) 0.0199(19) Uani 1 1 d .
C66 C 0.4866(8) 0.3972(9) 0.5712(8) 0.026(2) Uani 1 1 d .
H66A H 0.4497 0.4373 0.5192 0.038 Uiso 1 1 calc GR
H66B H 0.5101 0.3150 0.5674 0.038 Uiso 1 1 calc GR
H66C H 0.5581 0.4120 0.5656 0.038 Uiso 1 1 calc GR
C67 C 0.3578(9) 0.5698(8) 0.6718(9) 0.027(2) Uani 1 1 d .
H67A H 0.2955 0.5984 0.7312 0.041 Uiso 1 1 calc GR
H67B H 0.3258 0.6079 0.6170 0.041 Uiso 1 1 calc GR
H67C H 0.4275 0.5856 0.6702 0.041 Uiso 1 1 calc GR
C68 C 0.4620(8) 0.3816(8) 0.7462(8) 0.026(2) Uani 1 1 d .
H68A H 0.5436 0.3797 0.7260 0.039 Uiso 1 1 calc GR
H68B H 0.4662 0.3035 0.7577 0.039 Uiso 1 1 calc GR
H68C H 0.4176 0.4247 0.8052 0.039 Uiso 1 1 calc GR
C69 C 0.0598(9) 0.3373(8) 0.8906(7) 0.0185(19) Uani 1 1 d .
C70 C 0.1191(10) 0.3436(10) 0.9635(7) 0.032(2) Uani 1 1 d .
H70A H 0.2064 0.3015 0.9410 0.048 Uiso 1 1 calc GR
H70B H 0.0887 0.3099 1.0242 0.048 Uiso 1 1 calc GR
H70C H 0.1010 0.4236 0.9728 0.048 Uiso 1 1 calc GR
C71 C -0.0750(8) 0.4211(9) 0.9198(7) 0.027(2) Uani 1 1 d .
H71A H -0.0812 0.4999 0.9091 0.041 Uiso 1 1 calc GR
H71B H -0.1096 0.4089 0.9876 0.041 Uiso 1 1 calc GR
H71C H -0.1190 0.4073 0.8811 0.041 Uiso 1 1 calc GR
C72 C 0.0693(9) 0.2153(8) 0.8910(8) 0.024(2) Uani 1 1 d .
H72A H 0.0280 0.2104 0.8457 0.036 Uiso 1 1 calc GR
H72B H 0.0317 0.1944 0.9554 0.036 Uiso 1 1 calc GR
H72C H 0.1542 0.1630 0.8723 0.036 Uiso 1 1 calc GR
Cl9 Cl 0.3244(2) -0.14836(19) 0.6697(2) 0.0268(5) Uani 1 1 d .
Cl10 Cl 0.1826(3) -0.1710(2) 0.8635(2) 0.0375(6) Uani 1 1 d .
C75 C 0.2226(12) -0.0769(9) 0.7781(9) 0.042(3) Uani 1 1 d .
H75A H 0.2612 -0.0395 0.8043 0.050 Uiso 1 1 calc R
H75B H 0.1491 -0.0168 0.7633 0.050 Uiso 1 1 calc R
Cl7 Cl 0.8044(2) 0.2444(2) 0.1433(2) 0.0357(6) Uani 1 1 d .
Cl8 Cl 0.6618(2) 0.21827(19) 0.33597(19) 0.0262(5) Uani 1 1 d .
C74 C 0.7524(10) 0.1547(8) 0.2256(8) 0.033(2) Uani 1 1 d .
H74A H 0.8224 0.0865 0.2371 0.040 Uiso 1 1 calc R
H74B H 0.7055 0.1286 0.1978 0.040 Uiso 1 1 calc R
Cl5 Cl 1.4974(3) 0.4399(3) 0.1392(3) 0.0473(7) Uani 1 1 d .
Cl6 Cl 1.3363(3) 0.3975(3) 0.0561(3) 0.0417(8) Uani 1 1 d .
C73 C 1.3558(11) 0.4957(11) 0.1170(11) 0.044(3) Uani 1 1 d .
H73A H 1.3453 0.5667 0.0779 0.052 Uiso 1 1 calc R
H73B H 1.2932 0.5154 0.1784 0.052 Uiso 1 1 calc R
Cl11 Cl -0.3583(3) 0.6686(3) 0.9440(3) 0.0429(8) Uani 1 1 d .
Cl12 Cl -0.5164(3) 0.6227(3) 0.8613(3) 0.0586(9) Uani 1 1 d .
C76 C -0.3774(11) 0.5662(11) 0.8885(11) 0.045(3) Uani 1 1 d .
H76A H -0.3122 0.5406 0.8291 0.054 Uiso 1 1 calc R
H76B H -0.3714 0.4989 0.9318 0.054 Uiso 1 1 calc R

loop_
_atom_site_aniso_label
_atom_site_aniso_U_11
_atom_site_aniso_U_22
_atom_site_aniso_U_33
_atom_site_aniso_U_23
_atom_site_aniso_U_13
_atom_site_aniso_U_12
Ir01 0.01220(15) 0.01452(15) 0.00848(19) 0.00016(11) -0.00247(12) -0.00692(12)
Cl1 0.0195(11) 0.0164(9) 0.0188(11) -0.0004(8) -0.0045(8) -0.0032(8)
Cl2 0.0146(10) 0.0178(9) 0.0178(11) -0.0002(7) -0.0026(8) -0.0048(7)
O1 0.015(3) 0.021(3) 0.009(3) 0.000(2) 0.000(2) -0.009(2)
O2 0.019(3) 0.014(3) 0.017(4) -0.004(2) -0.007(2) -0.006(2)
N1 0.012(3) 0.022(4) 0.008(4) 0.000(3) -0.004(3) -0.006(3)
N2 0.012(3) 0.022(3) 0.011(4) 0.001(3) 0.002(3) -0.009(3)
C1 0.019(4) 0.009(4) 0.015(5) 0.000(3) -0.001(4) -0.003(3)
C2 0.014(4) 0.017(4) 0.017(5) -0.003(3) -0.007(3) -0.005(3)
C3 0.019(4) 0.021(4) 0.014(5) 0.000(3) -0.003(3) -0.013(3)
C4 0.020(4) 0.014(4) 0.025(5) -0.001(3) -0.010(4) -0.007(3)
C5 0.016(4) 0.020(4) 0.022(5) -0.002(4) -0.003(4) -0.009(4)
C6 0.011(4) 0.016(4) 0.015(5) 0.002(3) -0.006(4) -0.004(3)
C7 0.016(4) 0.016(4) 0.017(5) 0.000(3) -0.001(3) -0.009(3)
C8 0.013(3) 0.018(3) 0.017(4) -0.002(3) -0.006(3) -0.007(3)
C9 0.017(4) 0.022(4) 0.013(5) 0.003(3) -0.001(3) -0.011(3)
C10 0.020(4) 0.036(4) 0.012(4) 0.002(3) -0.003(3) -0.014(3)
C11 0.020(4) 0.038(4) 0.015(4) 0.003(3) -0.006(3) -0.016(3)
C12 0.021(4) 0.036(5) 0.018(5) 0.000(4) -0.004(4) -0.016(4)
C13 0.014(3) 0.020(3) 0.017(4) 0.004(3) -0.003(3) -0.009(3)
C14 0.021(4) 0.017(4) 0.017(5) -0.005(3) -0.001(4) -0.008(3)
C15 0.012(4) 0.018(4) 0.013(5) 0.003(4) -0.005(4) -0.010(4)
C16 0.021(5) 0.025(5) 0.019(6) -0.004(4) -0.006(4) -0.013(4)
C17 0.012(4) 0.019(4) 0.019(5) 0.004(3) -0.002(3) -0.007(3)
C18 0.016(4) 0.017(4) 0.014(5) 0.004(3) -0.003(3) -0.006(3)
C19 0.012(4) 0.018(4) 0.019(5) 0.000(3) 0.001(3) -0.008(3)
C20 0.014(5) 0.015(4) 0.011(5) -0.007(4) -0.005(4) 0.003(4)
C21 0.024(5) 0.029(5) 0.011(5) -0.002(4) -0.002(4) -0.014(4)
C22 0.034(5) 0.021(4) 0.018(5) 0.004(3) -0.013(4) -0.013(4)
C23 0.021(4) 0.023(4) 0.021(6) -0.005(4) 0.004(4) -0.007(3)
C24 0.034(5) 0.045(5) 0.016(5) -0.002(4) -0.010(4) -0.026(5)
C25 0.018(4) 0.024(4) 0.021(5) 0.000(4) -0.008(4) -0.012(4)
C26 0.021(5) 0.032(5) 0.028(6) -0.003(4) -0.007(4) -0.014(4)
C27 0.029(5) 0.029(5) 0.027(6) -0.002(4) -0.006(4) -0.015(4)
C28 0.023(4) 0.031(5) 0.020(5) 0.007(4) -0.012(4) -0.012(4)
C29 0.015(4) 0.027(4) 0.023(5) -0.005(4) -0.006(4) -0.009(4)
C30 0.029(5) 0.036(5) 0.028(5) -0.003(4) -0.006(4) -0.020(4)
C31 0.030(5) 0.022(4) 0.027(5) -0.001(4) -0.003(4) -0.016(4)
C32 0.022(5) 0.027(5) 0.066(9) -0.004(5) -0.007(5) -0.013(4)
C33 0.024(4) 0.031(4) 0.005(5) 0.000(3) -0.001(3) -0.015(4)
C34 0.032(5) 0.022(4) 0.018(5) 0.000(3) -0.010(4) -0.010(4)
C35 0.040(6) 0.048(6) 0.014(5) 0.008(4) -0.008(4) -0.029(5)
C36 0.027(5) 0.030(5) 0.018(5) -0.008(4) -0.002(4) -0.008(4)
Ir02 0.01200(15) 0.01450(15) 0.00805(18) 0.00015(11) -0.00204(12) -0.00719(12)
Cl3 0.0124(10) 0.0215(10) 0.0181(11) -0.0006(8) -0.0027(8) -0.0042(8)
Cl4 0.0170(10) 0.0188(10) 0.0154(11) -0.0002(7) -0.0046(8) -0.0038(7)
O3 0.017(3) 0.020(3) 0.010(3) -0.002(2) -0.003(2) -0.011(2)
O4 0.014(3) 0.020(3) 0.015(4) 0.001(2) 0.001(2) -0.011(2)
N3 0.014(4) 0.018(3) 0.011(4) 0.003(3) 0.002(3) -0.009(3)
N4 0.014(3) 0.016(3) 0.019(4) -0.006(3) -0.008(3) -0.002(3)
C37 0.009(4) 0.015(4) 0.020(6) -0.002(4) 0.001(4) -0.008(4)
C38 0.015(4) 0.015(4) 0.012(5) 0.004(3) -0.007(3) -0.004(3)
C39 0.013(4) 0.022(4) 0.015(5) -0.001(3) 0.000(3) -0.007(3)
C40 0.016(4) 0.017(4) 0.019(5) -0.003(3) -0.006(4) -0.007(3)
C41 0.016(4) 0.015(4) 0.014(5) 0.000(3) -0.004(4) -0.005(4)
C42 0.014(4) 0.015(4) 0.023(6) -0.006(4) -0.003(4) -0.008(4)
C43 0.009(4) 0.025(4) 0.009(5) -0.003(3) -0.001(3) -0.007(3)
C44 0.016(3) 0.018(3) 0.010(4) 0.004(3) -0.004(3) -0.009(3)
C45 0.023(4) 0.018(4) 0.005(4) 0.001(3) -0.005(3) -0.013(3)
C46 0.019(4) 0.026(4) 0.007(4) -0.002(3) 0.002(3) -0.011(3)
C47 0.024(4) 0.030(4) 0.010(4) 0.006(3) -0.006(3) -0.016(3)
C48 0.016(4) 0.019(4) 0.017(5) -0.002(3) -0.005(3) -0.008(3)
C49 0.017(3) 0.020(3) 0.010(4) 0.002(3) -0.008(3) -0.007(3)
C50 0.013(4) 0.018(4) 0.009(5) -0.003(3) -0.004(3) 0.000(3)
C51 0.012(4) 0.017(4) 0.017(5) -0.001(3) -0.005(3) -0.009(3)
C52 0.017(4) 0.020(4) 0.013(5) 0.002(3) 0.001(3) -0.013(4)
C53 0.013(4) 0.017(4) 0.008(4) 0.000(3) -0.002(3) -0.006(3)
C54 0.021(4) 0.017(4) 0.016(5) -0.001(3) -0.010(3) -0.005(3)
C55 0.016(4) 0.013(3) 0.008(4) 0.000(3) 0.000(3) -0.006(3)
C56 0.015(4) 0.013(4) 0.013(5) -0.001(3) -0.006(3) -0.004(3)
C57 0.019(4) 0.022(4) 0.019(5) 0.003(3) -0.007(4) -0.011(3)
C58 0.028(5) 0.027(4) 0.011(5) -0.004(4) -0.004(4) -0.011(4)
C59 0.022(4) 0.027(4) 0.019(5) 0.006(4) -0.011(4) -0.011(4)
C60 0.034(5) 0.054(6) 0.018(6) 0.003(5) -0.007(4) -0.028(5)
C61 0.023(4) 0.019(4) 0.018(5) 0.005(3) -0.006(4) -0.016(4)
C62 0.037(5) 0.047(6) 0.027(6) -0.006(4) -0.004(4) -0.033(5)
C63 0.041(6) 0.041(5) 0.037(7) 0.010(5) -0.020(5) -0.029(5)
C64 0.019(5) 0.026(5) 0.062(9) -0.009(5) -0.011(5) -0.009(4)
C65 0.019(4) 0.018(4) 0.020(5) 0.003(3) -0.005(4) -0.006(3)
C66 0.014(4) 0.035(5) 0.027(6) -0.001(4) 0.000(4) -0.012(4)
C67 0.019(5) 0.021(4) 0.042(7) 0.000(4) -0.004(4) -0.012(4)
C68 0.018(4) 0.039(5) 0.029(6) -0.006(4) -0.006(4) -0.018(4)
C69 0.021(4) 0.025(4) 0.014(5) -0.001(3) -0.003(4) -0.014(4)
C70 0.046(6) 0.052(6) 0.008(5) 0.005(4) -0.004(4) -0.032(5)
C71 0.024(5) 0.039(5) 0.012(5) -0.009(4) 0.003(4) -0.009(4)
C72 0.025(5) 0.026(4) 0.020(5) 0.011(4) -0.010(4) -0.010(4)
Cl9 0.0255(11) 0.0293(11) 0.0292(14) -0.0022(9) -0.0080(10) -0.0132(9)
Cl10 0.0410(14) 0.0473(15) 0.0282(16) 0.0032(11) -0.0089(12) -0.0226(12)
C75 0.060(7) 0.029(5) 0.030(7) -0.004(4) 0.004(5) -0.021(5)
Cl7 0.0341(13) 0.0466(15) 0.0272(15) 0.0017(11) -0.0068(11) -0.0185(12)
Cl8 0.0248(11) 0.0258(11) 0.0285(14) -0.0027(9) -0.0052(10) -0.0110(9)
C74 0.044(6) 0.025(5) 0.031(6) -0.005(4) -0.014(5) -0.009(4)
Cl5 0.0382(15) 0.0547(16) 0.052(2) -0.0142(14) -0.0145(13) -0.0154(13)
Cl6 0.0335(16) 0.0498(17) 0.043(2) -0.0128(13) -0.0086(13) -0.0144(13)
C73 0.030(6) 0.047(7) 0.049(9) -0.016(6) -0.010(6) -0.007(5)
Cl11 0.0314(15) 0.0426(16) 0.054(2) -0.0083(13) -0.0087(14) -0.0140(13)
Cl12 0.0430(16) 0.0645(19) 0.068(3) -0.0287(18) -0.0249(16) -0.0059(15)
C76 0.043(7) 0.043(7) 0.043(8) -0.014(6) -0.010(6) -0.009(6)

loop_
_atom_type_symbol
_atom_type_description
_atom_type_scat_dispersion_real
_atom_type_scat_dispersion_imag
_atom_type_scat_source
C C 0.0181 0.0091 'International Tables Vol C Tables 4.2.6.8 and 6.1.1.4'
H H 0.0000 0.0000 'International Tables Vol C Tables 4.2.6.8 and 6.1.1.4'
Cl Cl 0.3639 0.7018 'International Tables Vol C Tables 4.2.6.8 and 6.1.1.4'
Ir Ir -4.7710 6.5667 'International Tables Vol C Tables 4.2.6.8 and 6.1.1.4'
N N 0.0311 0.0180 'International Tables Vol C Tables 4.2.6.8 and 6.1.1.4'
O O 0.0492 0.0322 'International Tables Vol C Tables 4.2.6.8 and 6.1.1.4'

loop_
_geom_angle_atom_site_label_1
_geom_angle_atom_site_label_2
_geom_angle_atom_site_label_3
_geom_angle
Cl1 Ir01 Cl2 177.89(12)
O1 Ir01 Cl1 87.8(2)
O1 Ir01 Cl2 91.5(2)
O2 Ir01 Cl1 89.0(2)
O2 Ir01 Cl2 89.0(2)
O2 Ir01 O1 87.8(3)
N1 Ir01 Cl1 88.7(2)
N1 Ir01 Cl2 93.3(2)
N1 Ir01 O1 93.6(3)
N1 Ir01 O2 177.2(4)
N2 Ir01 Cl1 91.5(2)
N2 Ir01 Cl2 89.3(2)
N2 Ir01 O1 178.3(4)
N2 Ir01 O2 93.8(3)
N2 Ir01 N1 84.8(4)
C1 O1 Ir01 126.2(7)
C20 O2 Ir01 125.5(8)
C7 N1 Ir01 124.3(8)
C7 N1 C8 122.8(9)
C8 N1 Ir01 111.1(5)
C13 N2 Ir01 111.3(6)
C14 N2 Ir01 124.9(8)
C14 N2 C13 123.5(9)
O1 C1 C2 118.9(9)
O1 C1 C6 122.8(9)
C2 C1 C6 118.3(8)
C1 C2 C21 120.2(7)
C3 C2 C1 118.1(9)
C3 C2 C21 121.7(8)
C2 C3 H3 117.4
C2 C3 C4 125.2(9)
C4 C3 H3 117.4
C3 C4 C25 121.8(8)
C5 C4 C3 116.3(8)
C5 C4 C25 121.8(9)
C4 C5 H5 118.9
C4 C5 C6 122.1(9)
C6 C5 H5 118.9
C5 C6 C1 119.8(9)
C5 C6 C7 115.0(9)
C7 C6 C1 125.0(8)
N1 C7 C6 127.3(10)
N1 C7 H7 116.4
C6 C7 H7 116.4
N1 C8 H8 107.6
N1 C8 C9 115.7(6)
N1 C8 C13 108.6(6)
C9 C8 H8 107.6
C13 C8 H8 107.6
C13 C8 C9 109.4(6)
C8 C9 H9A 109.8
C8 C9 H9B 109.8
H9A C9 H9B 108.3
C10 C9 C8 109.3(6)
C10 C9 H9A 109.8
C10 C9 H9B 109.8
C9 C10 H10A 109.1
C9 C10 H10B 109.1
C9 C10 C11 112.5(7)
H10A C10 H10B 107.8
C11 C10 H10A 109.1
C11 C10 H10B 109.1
C10 C11 H11A 109.5
C10 C11 H11B 109.5
C10 C11 C12 110.9(7)
H11A C11 H11B 108.1
C12 C11 H11A 109.5
C12 C11 H11B 109.5
C11 C12 H12A 109.8
C11 C12 H12B 109.8
H12A C12 H12B 108.2
C13 C12 C11 109.4(7)
C13 C12 H12A 109.8
C13 C12 H12B 109.8
N2 C13 C8 106.3(6)
N2 C13 C12 115.7(7)
N2 C13 H13 107.9
C8 C13 H13 107.9
C12 C13 C8 110.9(6)
C12 C13 H13 107.9
N2 C14 H14 117.0
N2 C14 C15 126.0(11)
C15 C14 H14 117.0
C14 C15 C20 125.5(9)
C16 C15 C14 115.6(10)
C16 C15 C20 118.7(9)
C15 C16 H16 118.4
C17 C16 C15 123.3(10)
C17 C16 H16 118.4
C16 C17 C18 116.5(8)
C16 C17 C29 123.0(9)
C18 C17 C29 120.4(8)
C17 C18 H18 117.6
C19 C18 C17 124.8(8)
C19 C18 H18 117.6
C18 C19 C20 118.1(9)
C18 C19 C33 122.0(8)
C20 C19 C33 119.9(8)
O2 C20 C15 123.6(11)
O2 C20 C19 117.8(10)
C19 C20 C15 118.6(10)
C2 C21 C22 109.6(8)
C2 C21 C23 110.3(8)
C2 C21 C24 112.1(7)
C23 C21 C22 111.1(8)
C23 C21 C24 107.3(8)
C24 C21 C22 106.2(8)
C21 C22 H22A 109.5
C21 C22 H22B 109.5
C21 C22 H22C 109.5
H22A C22 H22B 109.5
H22A C22 H22C 109.5
H22B C22 H22C 109.5
C21 C23 H23A 109.5
C21 C23 H23B 109.5
C21 C23 H23C 109.5
H23A C23 H23B 109.5
H23A C23 H23C 109.5
H23B C23 H23C 109.5
C21 C24 H24A 109.5
C21 C24 H24B 109.5
C21 C24 H24C 109.5
H24A C24 H24B 109.5
H24A C24 H24C 109.5
H24B C24 H24C 109.5
C4 C25 C26 110.1(8)
C27 C25 C4 109.6(7)
C27 C25 C26 108.0(8)
C27 C25 C28 109.5(8)
C28 C25 C4 111.6(8)
C28 C25 C26 108.0(8)
C25 C26 H26A 109.5
C25 C26 H26B 109.5
C25 C26 H26C 109.5
H26A C26 H26B 109.5
H26A C26 H26C 109.5
H26B C26 H26C 109.5
C25 C27 H27A 109.5
C25 C27 H27B 109.5
C25 C27 H27C 109.5
H27A C27 H27B 109.5
H27A C27 H27C 109.5
H27B C27 H27C 109.5
C25 C28 H28A 109.5
C25 C28 H28B 109.5
C25 C28 H28C 109.5
H28A C28 H28B 109.5
H28A C28 H28C 109.5
H28B C28 H28C 109.5
C17 C29 C30 110.5(7)
C17 C29 C32 108.4(7)
C31 C29 C17 112.1(8)
C31 C29 C30 107.1(8)
C31 C29 C32 110.1(8)
C32 C29 C30 108.5(9)
C29 C30 H30A 109.5
C29 C30 H30B 109.5
C29 C30 H30C 109.5
H30A C30 H30B 109.5
H30A C30 H30C 109.5
H30B C30 H30C 109.5
C29 C31 H31A 109.5
C29 C31 H31B 109.5
C29 C31 H31C 109.5
H31A C31 H31B 109.5
H31A C31 H31C 109.5
H31B C31 H31C 109.5
C29 C32 H32A 109.5
C29 C32 H32B 109.5
C29 C32 H32C 109.5
H32A C32 H32B 109.5
H32A C32 H32C 109.5
H32B C32 H32C 109.5
C19 C33 C35 112.3(7)
C19 C33 C36 110.7(7)
C34 C33 C19 109.6(7)
C34 C33 C35 108.0(8)
C34 C33 C36 110.2(8)
C35 C33 C36 105.9(8)
C33 C34 H34A 109.5
C33 C34 H34B 109.5
C33 C34 H34C 109.5
H34A C34 H34B 109.5
H34A C34 H34C 109.5
H34B C34 H34C 109.5
C33 C35 H35A 109.5
C33 C35 H35B 109.5
C33 C35 H35C 109.5
H35A C35 H35B 109.5
H35A C35 H35C 109.5
H35B C35 H35C 109.5
C33 C36 H36A 109.5
C33 C36 H36B 109.5
C33 C36 H36C 109.5
H36A C36 H36B 109.5
H36A C36 H36C 109.5
H36B C36 H36C 109.5
Cl4 Ir02 Cl3 178.95(13)
O3 Ir02 Cl3 90.6(2)
O3 Ir02 Cl4 88.7(2)
O4 Ir02 Cl3 91.0(2)
O4 Ir02 Cl4 88.3(2)
O4 Ir02 O3 89.9(3)
N3 Ir02 Cl3 90.8(2)
N3 Ir02 Cl4 90.0(2)
N3 Ir02 O3 93.4(3)
N3 Ir02 O4 176.3(4)
N4 Ir02 Cl3 90.4(2)
N4 Ir02 Cl4 90.3(2)
N4 Ir02 O3 176.6(4)
N4 Ir02 O4 93.2(3)
N4 Ir02 N3 83.4(4)
C37 O3 Ir02 123.9(7)
C56 O4 Ir02 122.6(7)
C43 N3 Ir02 125.1(7)
C43 N3 C44 122.9(9)
C44 N3 Ir02 111.9(6)
C49 N4 Ir02 112.4(6)
C50 N4 Ir02 123.3(8)
C50 N4 C49 124.2(9)
O3 C37 C38 115.0(10)
O3 C37 C42 125.3(10)
C42 C37 C38 119.6(9)
C37 C38 C57 121.2(8)
C39 C38 C37 115.7(9)
C39 C38 C57 123.1(8)
C38 C39 H39 117.0
C40 C39 C38 125.9(8)
C40 C39 H39 117.0
C39 C40 C41 117.1(8)
C39 C40 C61 121.7(8)
C41 C40 C61 121.2(8)
C40 C41 H41 119.3
C40 C41 C42 121.5(9)
C42 C41 H41 119.3
C37 C42 C41 120.2(9)
C37 C42 C43 125.2(9)
C41 C42 C43 114.5(9)
N3 C43 C42 125.5(9)
N3 C43 H43 117.2
C42 C43 H43 117.2
N3 C44 H44 107.3
N3 C44 C45 116.1(7)
N3 C44 C49 105.5(6)
C45 C44 H44 107.3
C45 C44 C49 112.9(6)
C49 C44 H44 107.3
C44 C45 H45A 109.7
C44 C45 H45B 109.7
C44 C45 C46 109.8(6)
H45A C45 H45B 108.2
C46 C45 H45A 109.7
C46 C45 H45B 109.7
C45 C46 H46A 109.2
C45 C46 H46B 109.2
H46A C46 H46B 107.9
C47 C46 C45 112.1(6)
C47 C46 H46A 109.2
C47 C46 H46B 109.2
C46 C47 H47A 109.4
C46 C47 H47B 109.4
C46 C47 C48 111.2(6)
H47A C47 H47B 108.0
C48 C47 H47A 109.4
C48 C47 H47B 109.4
C47 C48 H48A 109.6
C47 C48 H48B 109.6
H48A C48 H48B 108.1
C49 C48 C47 110.2(6)
C49 C48 H48A 109.6
C49 C48 H48B 109.6
N4 C49 C44 105.7(6)
N4 C49 C48 117.0(7)
N4 C49 H49 107.4
C44 C49 H49 107.4
C48 C49 C44 111.3(6)
C48 C49 H49 107.4
N4 C50 H50 117.1
N4 C50 C51 125.8(10)
C51 C50 H50 117.1
C50 C51 C52 115.8(9)
C50 C51 C56 126.3(9)
C52 C51 C56 117.9(9)
C51 C52 H52 118.5
C53 C52 C51 123.0(8)
C53 C52 H52 118.5
C52 C53 C54 117.2(7)
C52 C53 C65 121.7(8)
C54 C53 C65 121.1(8)
C53 C54 H54 118.0
C55 C54 C53 124.1(8)
C55 C54 H54 118.0
C54 C55 C56 118.1(8)
C54 C55 C69 120.2(8)
C56 C55 C69 121.5(7)
O4 C56 C51 122.6(9)
O4 C56 C55 117.7(9)
C55 C56 C51 119.7(8)
C38 C57 C58 110.3(7)
C38 C57 C59 109.4(8)
C38 C57 C60 112.2(7)
C59 C57 C58 110.3(7)
C60 C57 C58 107.6(8)
C60 C57 C59 107.1(7)
C57 C58 H58A 109.5
C57 C58 H58B 109.5
C57 C58 H58C 109.5
H58A C58 H58B 109.5
H58A C58 H58C 109.5
H58B C58 H58C 109.5
C57 C59 H59A 109.5
C57 C59 H59B 109.5
C57 C59 H59C 109.5
H59A C59 H59B 109.5
H59A C59 H59C 109.5
H59B C59 H59C 109.5
C57 C60 H60A 109.5
C57 C60 H60B 109.5
C57 C60 H60C 109.5
H60A C60 H60B 109.5
H60A C60 H60C 109.5
H60B C60 H60C 109.5
C62 C61 C40 111.8(7)
C63 C61 C40 111.0(7)
C63 C61 C62 106.9(8)
C63 C61 C64 109.8(8)
C64 C61 C40 108.2(7)
C64 C61 C62 109.1(8)
C61 C62 H62A 109.5
C61 C62 H62B 109.5
C61 C62 H62C 109.5
H62A C62 H62B 109.5
H62A C62 H62C 109.5
H62B C62 H62C 109.5
C61 C63 H63A 109.5
C61 C63 H63B 109.5
C61 C63 H63C 109.5
H63A C63 H63B 109.5
H63A C63 H63C 109.5
H63B C63 H63C 109.5
C61 C64 H64A 109.5
C61 C64 H64B 109.5
C61 C64 H64C 109.5
H64A C64 H64B 109.5
H64A C64 H64C 109.5
H64B C64 H64C 109.5
C53 C65 C67 108.4(7)
C53 C65 C68 112.2(7)
C66 C65 C53 111.5(8)
C66 C65 C67 109.2(8)
C66 C65 C68 107.5(8)
C68 C65 C67 107.8(8)
C65 C66 H66A 109.5
C65 C66 H66B 109.5
C65 C66 H66C 109.5
H66A C66 H66B 109.5
H66A C66 H66C 109.5
H66B C66 H66C 109.5
C65 C67 H67A 109.5
C65 C67 H67B 109.5
C65 C67 H67C 109.5
H67A C67 H67B 109.5
H67A C67 H67C 109.5
H67B C67 H67C 109.5
C65 C68 H68A 109.5
C65 C68 H68B 109.5
C65 C68 H68C 109.5
H68A C68 H68B 109.5
H68A C68 H68C 109.5
H68B C68 H68C 109.5
C55 C69 C71 109.3(8)
C70 C69 C55 112.5(7)
C70 C69 C71 108.2(8)
C70 C69 C72 108.4(8)
C72 C69 C55 108.7(7)
C72 C69 C71 109.8(8)
C69 C70 H70A 109.5
C69 C70 H70B 109.5
C69 C70 H70C 109.5
H70A C70 H70B 109.5
H70A C70 H70C 109.5
H70B C70 H70C 109.5
C69 C71 H71A 109.5
C69 C71 H71B 109.5
C69 C71 H71C 109.5
H71A C71 H71B 109.5
H71A C71 H71C 109.5
H71B C71 H71C 109.5
C69 C72 H72A 109.5
C69 C72 H72B 109.5
C69 C72 H72C 109.5
H72A C72 H72B 109.5
H72A C72 H72C 109.5
H72B C72 H72C 109.5
Cl9 C75 H75A 109.3
Cl9 C75 H75B 109.3
Cl10 C75 Cl9 111.8(5)
Cl10 C75 H75A 109.3
Cl10 C75 H75B 109.3
H75A C75 H75B 107.9
Cl7 C74 Cl8 114.0(5)
Cl7 C74 H74A 108.8
Cl7 C74 H74B 108.8
Cl8 C74 H74A 108.8
Cl8 C74 H74B 108.8
H74A C74 H74B 107.6
Cl5 C73 Cl6 111.9(7)
Cl5 C73 H73A 109.2
Cl5 C73 H73B 109.2
Cl6 C73 H73A 109.2
Cl6 C73 H73B 109.2
H73A C73 H73B 107.9
Cl11 C76 H76A 109.4
Cl11 C76 H76B 109.4
Cl12 C76 Cl11 111.3(7)
Cl12 C76 H76A 109.4
Cl12 C76 H76B 109.4
H76A C76 H76B 108.0

loop_
_geom_bond_atom_site_label_1
_geom_bond_atom_site_label_2
_geom_bond_distance
Ir01 Cl1 2.328(2)
Ir01 Cl2 2.347(3)
Ir01 O1 2.003(7)
Ir01 O2 1.997(8)
Ir01 N1 1.983(9)
Ir01 N2 1.969(10)
O1 C1 1.310(12)
O2 C20 1.315(14)
N1 C7 1.288(13)
N1 C8 1.478(11)
N2 C13 1.497(11)
N2 C14 1.313(14)
C1 C2 1.420(14)
C1 C6 1.451(14)
C2 C3 1.385(11)
C2 C21 1.529(13)
C3 H3 0.9500
C3 C4 1.416(13)
C4 C5 1.376(14)
C4 C25 1.527(11)
C5 H5 0.9500
C5 C6 1.418(12)
C6 C7 1.438(15)
C7 H7 0.9500
C8 H8 1.0000
C8 C9 1.544(11)
C8 C13 1.534(10)
C9 H9A 0.9900
C9 H9B 0.9900
C9 C10 1.509(12)
C10 H10A 0.9900
C10 H10B 0.9900
C10 C11 1.526(10)
C11 H11A 0.9900
C11 H11B 0.9900
C11 C12 1.540(12)
C12 H12A 0.9900
C12 H12B 0.9900
C12 C13 1.515(12)
C13 H13 1.0000
C14 H14 0.9500
C14 C15 1.415(15)
C15 C16 1.414(12)
C15 C20 1.450(16)
C16 H16 0.9500
C16 C17 1.362(14)
C17 C18 1.426(14)
C17 C29 1.529(11)
C18 H18 0.9500
C18 C19 1.371(12)
C19 C20 1.434(15)
C19 C33 1.538(14)
C21 C22 1.540(12)
C21 C23 1.534(13)
C21 C24 1.536(13)
C22 H22A 0.9800
C22 H22B 0.9800
C22 H22C 0.9800
C23 H23A 0.9800
C23 H23B 0.9800
C23 H23C 0.9800
C24 H24A 0.9800
C24 H24B 0.9800
C24 H24C 0.9800
C25 C26 1.553(14)
C25 C27 1.521(12)
C25 C28 1.524(12)
C26 H26A 0.9800
C26 H26B 0.9800
C26 H26C 0.9800
C27 H27A 0.9800
C27 H27B 0.9800
C27 H27C 0.9800
C28 H28A 0.9800
C28 H28B 0.9800
C28 H28C 0.9800
C29 C30 1.541(14)
C29 C31 1.522(13)
C29 C32 1.534(13)
C30 H30A 0.9800
C30 H30B 0.9800
C30 H30C 0.9800
C31 H31A 0.9800
C31 H31B 0.9800
C31 H31C 0.9800
C32 H32A 0.9800
C32 H32B 0.9800
C32 H32C 0.9800
C33 C34 1.522(13)
C33 C35 1.539(12)
C33 C36 1.544(12)
C34 H34A 0.9800
C34 H34B 0.9800
C34 H34C 0.9800
C35 H35A 0.9800
C35 H35B 0.9800
C35 H35C 0.9800
C36 H36A 0.9800
C36 H36B 0.9800
C36 H36C 0.9800
Ir02 Cl3 2.348(2)
Ir02 Cl4 2.329(2)
Ir02 O3 2.012(7)
Ir02 O4 2.004(8)
Ir02 N3 1.966(10)
Ir02 N4 1.962(10)
O3 C37 1.316(13)
O4 C56 1.334(12)
N3 C43 1.298(12)
N3 C44 1.492(11)
N4 C49 1.461(12)
N4 C50 1.330(14)
C37 C38 1.452(14)
C37 C42 1.397(16)
C38 C39 1.397(12)
C38 C57 1.506(14)
C39 H39 0.9500
C39 C40 1.380(14)
C40 C41 1.381(13)
C40 C61 1.543(11)
C41 H41 0.9500
C41 C42 1.420(12)
C42 C43 1.447(14)
C43 H43 0.9500
C44 H44 1.0000
C44 C45 1.501(11)
C44 C49 1.542(10)
C45 H45A 0.9900
C45 H45B 0.9900
C45 C46 1.532(10)
C46 H46A 0.9900
C46 H46B 0.9900
C46 C47 1.510(10)
C47 H47A 0.9900
C47 H47B 0.9900
C47 C48 1.540(12)
C48 H48A 0.9900
C48 H48B 0.9900
C48 C49 1.505(11)
C49 H49 1.0000
C50 H50 0.9500
C50 C51 1.405(15)
C51 C52 1.429(12)
C51 C56 1.433(15)
C52 H52 0.9500
C52 C53 1.360(13)
C53 C54 1.409(13)
C53 C65 1.533(11)
C54 H54 0.9500
C54 C55 1.384(12)
C55 C56 1.419(13)
C55 C69 1.555(13)
C57 C58 1.558(12)
C57 C59 1.556(12)
C57 C60 1.528(13)
C58 H58A 0.9800
C58 H58B 0.9800
C58 H58C 0.9800
C59 H59A 0.9800
C59 H59B 0.9800
C59 H59C 0.9800
C60 H60A 0.9800
C60 H60B 0.9800
C60 H60C 0.9800
C61 C62 1.537(14)
C61 C63 1.525(13)
C61 C64 1.526(13)
C62 H62A 0.9800
C62 H62B 0.9800
C62 H62C 0.9800
C63 H63A 0.9800
C63 H63B 0.9800
C63 H63C 0.9800
C64 H64A 0.9800
C64 H64B 0.9800
C64 H64C 0.9800
C65 C66 1.525(14)
C65 C67 1.545(12)
C65 C68 1.544(13)
C66 H66A 0.9800
C66 H66B 0.9800
C66 H66C 0.9800
C67 H67A 0.9800
C67 H67B 0.9800
C67 H67C 0.9800
C68 H68A 0.9800
C68 H68B 0.9800
C68 H68C 0.9800
C69 C70 1.500(14)
C69 C71 1.558(13)
C69 C72 1.528(12)
C70 H70A 0.9800
C70 H70B 0.9800
C70 H70C 0.9800
C71 H71A 0.9800
C71 H71B 0.9800
C71 H71C 0.9800
C72 H72A 0.9800
C72 H72B 0.9800
C72 H72C 0.9800
Cl9 C75 1.803(12)
Cl10 C75 1.736(11)
C75 H75A 0.9900
C75 H75B 0.9900
Cl7 C74 1.735(11)
Cl8 C74 1.760(11)
C74 H74A 0.9900
C74 H74B 0.9900
Cl5 C73 1.742(12)
Cl6 C73 1.782(13)
C73 H73A 0.9900
C73 H73B 0.9900
Cl11 C76 1.775(13)
Cl12 C76 1.746(13)
C76 H76A 0.9900
C76 H76B 0.9900
